data_1521339
loop_
_publ_author_name
'Morozkin, A.V.'

_publ_section_title
;
 Quarternary Gd3 Ti2 Mn Si3 compound in the Gd Mn1-x Tix Si (x=0,. ..1)
 section of Gd - Mn- Ti- Si system at 1073 K
;
_journal_name_full 'Journal of Alloys Compd.'
_journal_page_first 162
_journal_page_last 165
_journal_volume 292
_journal_year 1999
_chemical_formula_sum 'Gd Mn Si'
_space_group_IT_number 129
_symmetry_space_group_name_Hall '-P 4a 2a'
_symmetry_space_group_name_H-M 'P 4/n m m :2'
_cell_angle_alpha 90
_cell_angle_beta 90
_cell_angle_gamma 90
_cell_formula_units_Z 2
_cell_length_a 4.016
_cell_length_b 4.016
_cell_length_c 7.16
_cell_volume 115.478
_citation_journal_id_ASTM JALCEU
_cod_data_source_file Morozkin_JALCEU_1999_19.cif
_cod_data_source_block Gd1Mn1Si1
_cod_original_cell_volume 115.4783
_cod_original_formula_sum 'Gd1 Mn1 Si1'
_cod_database_code 1521339

loop_
_symmetry_equiv_pos_as_xyz
x,y,z
-y+1/2,x,z
-x+1/2,-y+1/2,z
y,-x+1/2,z
x+1/2,-y,-z
y+1/2,x+1/2,-z
-x,y+1/2,-z
-y,-x,-z
-x,-y,-z
y-1/2,-x,-z
x-1/2,y-1/2,-z
-y,x-1/2,-z
-x-1/2,y,z
-y-1/2,-x-1/2,z
x,-y-1/2,z
y,x,z

loop_
_atom_site_label
_atom_site_type_symbol
_atom_site_fract_x
_atom_site_fract_y
_atom_site_fract_z
_atom_site_occupancy
_atom_site_U_iso_or_equiv
Gd1 Gd 0.25 0.25 0.661 1 0.0
Mn1 Mn 0.75 0.25 0 1 0.0
Si1 Si 0.25 0.25 0.22 1 0.0
